data_4321629
loop_
_publ_author_name
'Paul S. Donnelly'
'Jack M. Harrowfield'
'Brian W. Skelton'
'Allan H. White'

_publ_contact_author_address
;
   Department of Chemistry
   University of Western Australia
   Nedlands
   Western Australia 6907
   Australia
;
_publ_contact_author_email bws@crystal.uwa.edu.au
_publ_contact_author_fax (+61)_08_9380_1118
_publ_contact_author_name 'Skelton, B. W.'
_publ_contact_author_phone (+61)_08-9380_3481
_publ_section_title
;
 Carboxymethylation of Cage Amines: Control of Alkylation by Metal Ion
 Coordination
;
_journal_name_full 'Inorganic Chemistry'
_journal_page_first 5817
_journal_page_last 5830
_journal_paper_doi 10.1021/ic000346a
_journal_volume 39
_journal_year 2000
_chemical_formula_sum 'C22 H47 Cl4 Cu N8 O25.5'
_chemical_formula_weight 1037.01
_space_group_IT_number 14
_symmetry_cell_setting monoclinic
_symmetry_space_group_name_Hall '-P 2ybc'
_symmetry_space_group_name_H-M 'P 1 21/c 1'
_cell_angle_alpha 90.00000
_cell_angle_beta 97.7420(10)
_cell_angle_gamma 90.00000
_cell_formula_units_Z 8
_cell_length_a 20.1350(10)
_cell_length_b 19.2690(10)
_cell_length_c 19.7740(10)
_cell_measurement_reflns_used 7862
_cell_measurement_temperature 293
_cell_measurement_theta_max 28
_cell_measurement_theta_min 2
_cell_volume 7602.0(7)
_computing_cell_refinement 'Siemens SAINT (Siemens, 1995)'
_computing_data_collection 'Siemens SMART (Siemens, 1995)'
_computing_data_reduction xtal
_computing_molecular_graphics xtal
_computing_publication_material 'xtal BONDLA CIFIO'
_computing_structure_refinement 'xtal CRYLSQ'
_computing_structure_solution xtal
_diffrn_ambient_temperature 293
_diffrn_measurement_device_type
;
Bruker SMART CCD diffractometer
;
_diffrn_measurement_method '\w scans'
_diffrn_radiation_detector 'CCD area detector'
_diffrn_radiation_monochromator graphite
_diffrn_radiation_source 'sealed tube'
_diffrn_radiation_type 'Mo K\a'
_diffrn_radiation_wavelength .71073
_diffrn_reflns_av_R_equivalents .042
_diffrn_reflns_av_sigmaI/netI .115
_diffrn_reflns_limit_h_max 26
_diffrn_reflns_limit_h_min -26
_diffrn_reflns_limit_k_max 25
_diffrn_reflns_limit_k_min 0
_diffrn_reflns_limit_l_max 26
_diffrn_reflns_limit_l_min 0
_diffrn_reflns_number 88501
_diffrn_reflns_theta_max 29.21
_diffrn_reflns_theta_min 1.02
_diffrn_standards_decay_% 0
_exptl_absorpt_coefficient_mu .96
_exptl_absorpt_correction_T_max .908
_exptl_absorpt_correction_T_min .807
_exptl_absorpt_correction_type multi-scan
_exptl_absorpt_process_details
;
 SADABS; Sheldrick, 1996
;
_exptl_crystal_colour blue
_exptl_crystal_density_diffrn 1.812
_exptl_crystal_description prism
_exptl_crystal_F_000 4288
_exptl_crystal_size_max .25
_exptl_crystal_size_mid .20
_exptl_crystal_size_min .20
_refine_diff_density_max 2.308
_refine_diff_density_min -1.488
_refine_ls_goodness_of_fit_all 4.462
_refine_ls_goodness_of_fit_ref 3.954
_refine_ls_hydrogen_treatment mixed
_refine_ls_matrix_type atomblock
_refine_ls_number_constraints 0
_refine_ls_number_parameters 1467
_refine_ls_number_reflns 11879
_refine_ls_number_restraints 0
_refine_ls_R_factor_all .096
_refine_ls_R_factor_gt .055
_refine_ls_shift/su_max .037
_refine_ls_shift/su_mean .004
_refine_ls_structure_factor_coef F
_refine_ls_weighting_scheme sigma
_refine_ls_wR_factor_all .082
_refine_ls_wR_factor_ref .057
_reflns_d_resolution_high .728
_reflns_d_resolution_low 19.872
_reflns_limit_h_max 26
_reflns_limit_h_min 0
_reflns_limit_k_max 25
_reflns_limit_k_min 0
_reflns_limit_l_max 26
_reflns_limit_l_min -26
_reflns_number_gt 11879
_reflns_number_total 18826
_reflns_threshold_expression 'F    > 3.00 sig(I   )'
_cod_data_source_file ic000346a_09.cif
_cod_data_source_block 18a11
_cod_original_sg_symbol_Hall -p_2ybc
_cod_original_formula_sum 'C22 H47 Cl4 Cu1 N8 O25.5'
_cod_database_code 4321629

loop_
_symmetry_equiv_pos_as_xyz
+x,+y,+z
-x,1/2+y,1/2-z
-x,-y,-z
+x,1/2-y,1/2+z

loop_
_atom_site_label
_atom_site_fract_x
_atom_site_fract_y
_atom_site_fract_z
_atom_site_U_iso_or_equiv
_atom_site_adp_type
_atom_site_calc_flag
_atom_site_calc_attached_atom
_atom_site_occupancy
_atom_site_disorder_assembly
_atom_site_disorder_group
Cu1 .88849(3) .58733(3) .77743(3) .0196(2) Uani ? ? 1.00000 ? ?
Cu2 .39444(3) .58640(3) .78103(3) .0192(2) Uani ? ? 1.00000 ? ?
N10 .82873(17) .41708(19) .60790(18) .0200(16) Uani ? ? 1.00000 ? ?
C101 .8618(2) .3470(2) .6222(2) .023(2) Uani ? ? 1.00000 ? ?
C102 .9368(2) .3467(2) .6456(2) .025(2) Uani ? ? 1.00000 ? ?
O102 .96486(17) .29054(17) .6503(2) .0345(18) Uani ? ? 1.00000 ? ?
C104 .7530(2) .4099(3) .5998(3) .028(2) Uani ? ? 1.00000 ? ?
C105 .7234(3) .3702(3) .5368(3) .032(2) Uani ? ? 1.00000 ? ?
O151 .6653(2) .3543(3) .5293(2) .055(3) Uani ? ? 1.00000 ? ?
O152 .7651(2) .3574(2) .4943(2) .045(2) Uani ? ? 1.00000 ? ?
C11 .8590(2) .4708(2) .6609(2) .020(2) Uani ? ? 1.00000 ? ?
C12a .8495(2) .4444(2) .7332(2) .023(2) Uani ? ? 1.00000 ? ?
N13a .83577(17) .50045(19) .78067(18) .0201(17) Uani ? ? 1.00000 ? ?
C14a .8443(2) .4772(2) .8540(2) .023(2) Uani ? ? 1.00000 ? ?
C14a' .9154(2) .4909(2) .8866(2) .024(2) Uani ? ? 1.00000 ? ?
N13a' .93219(18) .56431(19) .87188(19) .0224(18) Uani ? ? 1.00000 ? ?
C12a' 1.0030(2) .5862(2) .8910(2) .021(2) Uani ? ? 1.00000 ? ?
C12b .8246(2) .5406(2) .6404(2) .024(2) Uani ? ? 1.00000 ? ?
N13b .85382(18) .60206(19) .67880(19) .0217(17) Uani ? ? 1.00000 ? ?
C14b .9059(2) .6414(2) .6473(2) .025(2) Uani ? ? 1.00000 ? ?
C14b' .9360(2) .6947(2) .6989(3) .026(2) Uani ? ? 1.00000 ? ?
N13b' .95728(19) .65953(19) .76608(19) .0218(17) Uani ? ? 1.00000 ? ?
C12b' 1.0262(2) .6314(2) .7709(2) .023(2) Uani ? ? 1.00000 ? ?
C12c .9334(2) .4741(2) .6510(2) .020(2) Uani ? ? 1.00000 ? ?
N13c .96861(17) .40773(19) .66132(19) .0218(17) Uani ? ? 1.00000 ? ?
C14c 1.0423(2) .4088(2) .6644(2) .024(2) Uani ? ? 1.00000 ? ?
C14c' 1.0829(2) .4127(3) .7350(2) .026(2) Uani ? ? 1.00000 ? ?
N13c' 1.09167(18) .4834(2) .76353(19) .0229(18) Uani ? ? 1.00000 ? ?
C12c' 1.0431(2) .5038(2) .8087(2) .021(2) Uani ? ? 1.00000 ? ?
C11' 1.0450(2) .5797(2) .8309(2) .0186(18) Uani ? ? 1.00000 ? ?
N10' 1.11800(17) .59294(18) .85922(18) .0184(16) Uani ? ? 1.00000 ? ?
C101' 1.1619(2) .5827(3) .8044(2) .025(2) Uani ? ? 1.00000 ? ?
C102' 1.1512(2) .5154(2) .7655(2) .023(2) Uani ? ? 1.00000 ? ?
O102' 1.19681(16) .4945(2) .73531(18) .0334(18) Uani ? ? 1.00000 ? ?
C104' 1.1324(2) .6612(2) .8941(2) .023(2) Uani ? ? 1.00000 ? ?
C105' 1.1426(3) .6524(3) .9704(3) .029(2) Uani ? ? 1.00000 ? ?
O151' 1.1395(2) .5972(2) .99782(19) .046(2) Uani ? ? 1.00000 ? ?
O152' 1.1555(3) .7126(2) .99976(19) .050(2) Uani ? ? 1.00000 ? ?
N20 .33486(17) .40592(18) .62458(18) .0189(16) Uani ? ? 1.00000 ? ?
C201 .3665(2) .3362(2) .6417(2) .024(2) Uani ? ? 1.00000 ? ?
C202 .4417(2) .3354(2) .6610(2) .024(2) Uani ? ? 1.00000 ? ?
O202 .46787(17) .27785(17) .6677(2) .0363(19) Uani ? ? 1.00000 ? ?
C204 .2600(2) .3991(2) .6221(3) .025(2) Uani ? ? 1.00000 ? ?
C205 .2214(2) .4392(3) .5646(3) .029(2) Uani ? ? 1.00000 ? ?
O251 .24655(18) .4707(2) .52190(18) .039(2) Uani ? ? 1.00000 ? ?
O252 .15726(18) .4335(2) .5682(2) .050(2) Uani ? ? 1.00000 ? ?
C21 .3679(2) .4624(2) .6719(2) .0191(19) Uani ? ? 1.00000 ? ?
C22a .3601(2) .4425(2) .7468(2) .023(2) Uani ? ? 1.00000 ? ?
N23a .33981(18) .50082(19) .78776(18) .0203(17) Uani ? ? 1.00000 ? ?
C24a .3440(2) .4843(3) .8626(2) .025(2) Uani ? ? 1.00000 ? ?
C24a' .4132(2) .5005(3) .8991(2) .025(2) Uani ? ? 1.00000 ? ?
N23a' .43412(18) .57073(19) .87807(19) .0218(17) Uani ? ? 1.00000 ? ?
C22a' .5061(2) .5888(2) .8963(2) .023(2) Uani ? ? 1.00000 ? ?
C22b .3351(2) .5317(2) .6454(2) .022(2) Uani ? ? 1.00000 ? ?
N23b .36549(18) .59425(18) .68055(19) .0204(17) Uani ? ? 1.00000 ? ?
C24b .4199(2) .6293(2) .6494(2) .023(2) Uani ? ? 1.00000 ? ?
C24b' .4501(2) .6840(2) .6989(2) .025(2) Uani ? ? 1.00000 ? ?
N23b' .46731(18) .65239(19) .76770(19) .0211(17) Uani ? ? 1.00000 ? ?
C22b' .5340(2) .6194(2) .7753(2) .024(2) Uani ? ? 1.00000 ? ?
C22c .4417(2) .4622(2) .6596(2) .023(2) Uani ? ? 1.00000 ? ?
N23c .47490(18) .39560(19) .6715(2) .0234(18) Uani ? ? 1.00000 ? ?
C24c .5490(2) .3946(2) .6796(3) .025(2) Uani ? ? 1.00000 ? ?
C24c' .5841(2) .3998(2) .7525(3) .026(2) Uani ? ? 1.00000 ? ?
N23c' .59390(18) .4710(2) .7800(2) .0232(18) Uani ? ? 1.00000 ? ?
C22c' .5468(2) .4952(2) .8246(2) .022(2) Uani ? ? 1.00000 ? ?
C21' .5499(2) .5730(2) .8397(2) .020(2) Uani ? ? 1.00000 ? ?
N20' .62305(17) .58583(19) .86875(18) .0203(16) Uani ? ? 1.00000 ? ?
C201' .6674(2) .5701(3) .8155(2) .025(2) Uani ? ? 1.00000 ? ?
C202' .6533(2) .5021(3) .7780(2) .025(2) Uani ? ? 1.00000 ? ?
O202' .69663(16) .4794(2) .74550(19) .0338(18) Uani ? ? 1.00000 ? ?
C204' .6391(2) .6572(2) .8966(2) .025(2) Uani ? ? 1.00000 ? ?
C205' .6388(3) .6601(3) .9725(3) .030(2) Uani ? ? 1.00000 ? ?
O251' .6278(2) .6111(2) 1.00639(18) .041(2) Uani ? ? 1.00000 ? ?
O252' .6523(2) .7237(2) .99424(19) .044(2) Uani ? ? 1.00000 ? ?
Cl1 .82441(6) .71792(6) .85082(6) .0295(5) Uani ? ? 1.00000 ? ?
O11 .80865(16) .65090(17) .81767(19) .0313(17) Uani ? ? 1.00000 ? ?
O12 .77568(17) .73797(18) .89455(18) .0323(18) Uani ? ? 1.00000 ? ?
O13 .8224(2) .7728(2) .7936(2) .051(2) Uani ? ? 1.00000 ? ?
O14 .89311(18) .7191(2) .8849(2) .046(2) Uani ? ? 1.00000 ? ?
Cl2 .31878(6) .71976(7) .83574(8) .0391(7) Uani ? ? 1.00000 ? ?
O21 .30897(18) .65294(19) .8007(2) .040(2) Uani ? ? 1.00000 ? ?
O22 .27264(19) .7290(2) .8850(2) .045(2) Uani ? ? 1.00000 ? ?
O23 .2991(3) .7763(2) .7799(3) .065(3) Uani ? ? 1.00000 ? ?
O24 .3882(2) .7319(3) .8616(3) .064(3) Uani ? ? 1.00000 ? ?
Cl3 .13620(9) .76903(7) .68028(7) .0482(8) Uani ? ? 1.00000 ? ?
O31 .1812(2) .7923(2) .6323(2) .052(2) Uani ? ? 1.00000 ? ?
O32 .0770(2) .8142(3) .6745(3) .066(3) Uani ? ? 1.00000 ? ?
O33 .1169(5) .6968(3) .6653(3) .132(6) Uani ? ? 1.00000 ? ?
O34 .1710(3) .7701(3) .7496(2) .065(3) Uani ? ? 1.00000 ? ?
Cl4 .40045(9) .44178(10) .45521(10) .0607(10) Uani ? ? 1.00000 ? ?
O41 .3998(4) .5140(3) .4797(4) .116(5) Uani ? ? 1.00000 ? ?
O42 .3832(3) .3956(3) .5065(2) .063(3) Uani ? ? 1.00000 ? ?
O43 .4642(3) .4209(4) .4343(3) .090(4) Uani ? ? 1.00000 ? ?
O44 .3493(3) .4399(4) .3920(3) .092(4) Uani ? ? 1.00000 ? ?
Cl5 .15564(9) .08024(8) .45356(8) .0522(8) Uani ? ? 1.00000 ? ?
O51 .1988(3) .0913(3) .5166(2) .074(3) Uani ? ? 1.00000 ? ?
O52 .1573(4) .1458(3) .4084(3) .093(4) Uani ? ? 1.00000 ? ?
O53 .1770(2) .0244(2) .4130(2) .058(3) Uani ? ? 1.00000 ? ?
O54 .0856(3) .0718(3) .4640(3) .066(3) Uani ? ? 1.00000 ? ?
Cl6 .47192(9) .82311(9) .56262(9) .0531(9) Uani ? ? 1.00000 ? ?
O61 .5037(3) .7803(3) .5140(3) .068(3) Uani ? ? 1.00000 ? ?
O62 .5263(3) .8317(3) .6315(3) .064(3) Uani ? ? 1.00000 ? ?
O63 .4565(3) .8926(2) .5376(3) .068(3) Uani ? ? 1.00000 ? ?
O64 .4119(3) .7911(3) .5843(3) .078(4) Uani ? ? 1.00000 ? ?
Cl7 .31607(9) .26769(12) .32539(9) .0666(11) Uani ? ? 1.00000 ? ?
O71 .3583(3) .2261(3) .3766(2) .067(3) Uani ? ? 1.00000 ? ?
O72 .2562(4) .2997(4) .3551(4) .058(4) Uani ? ? .612(5) ? ?
O73 .3586(5) .3357(5) .3177(5) .081(6) Uani ? ? .612(5) ? ?
O74 .3012(4) .2363(5) .2645(4) .078(6) Uani ? ? .612(5) ? ?
O72' .2774(6) .3072(9) .3508(7) .089(9) Uani ? ? .388(5) ? ?
O73' .3492(6) .2783(7) .2646(6) .058(7) Uani ? ? .388(5) ? ?
O74' .2636(7) .2030(6) .2895(8) .070(8) Uani ? ? .388(5) ? ?
Cl8 .06410(8) .58824(7) .53930(7) .0450(7) Uani ? ? 1.00000 ? ?
O81 .10569(19) .5421(2) .50319(19) .041(2) Uani ? ? 1.00000 ? ?
O82 .0901(3) .6616(3) .5476(3) .048(4) Uani ? ? .665(5) ? ?
O83 .0509(3) .5619(3) .6063(3) .045(3) Uani ? ? .665(5) ? ?
O84 -.0045(3) .5983(3) .4948(3) .054(4) Uani ? ? .665(5) ? ?
O82' .1362(7) .6102(8) .5925(7) .067(9) Uani ? ? .335(5) ? ?
O83' .0287(8) .5625(7) .5774(8) .067(9) Uani ? ? .335(5) ? ?
O84' .0593(8) .6452(7) .4958(7) .063(8) Uani ? ? .335(5) ? ?
O01 .1970(2) .2578(3) .4623(3) .061(3) Uani ? ? 1.00000 ? ?
O02 .2901(2) .7161(2) .6088(2) .049(2) Uani ? ? 1.00000 ? ?
O03 .3022(3) .5106(3) .0558(3) .066(3) Uani ? ? 1.00000 ? ?
O04 .4678(2) .6581(2) .4795(2) .050(2) Uani ? ? 1.00000 ? ?
O05 .0526(3) .2786(3) .5024(3) .066(3) Uani ? ? 1.00000 ? ?
O06 -.0041(3) .1753(3) .4492(3) .084(4) Uani ? ? 1.00000 ? ?
O07 .3190(4) .8721(5) .4818(5) .160(7) Uani ? ? 1.00000 ? ?
H10 .840(3) .429(3) .574(3) .039(16) Uiso ? ? 1.00000 ? ?
H101A .841(2) .325(2) .652(2) .013(11) Uiso ? ? 1.00000 ? ?
H101B .856(2) .319(2) .585(2) .019(12) Uiso ? ? 1.00000 ? ?
H104A .740(3) .390(3) .636(3) .032(14) Uiso ? ? 1.00000 ? ?
H104B .733(2) .452(3) .597(2) .024(13) Uiso ? ? 1.00000 ? ?
H152 .748(4) .338(4) .458(4) .09(3) Uiso ? ? 1.00000 ? ?
H12aA .815(2) .414(2) .730(2) .016(11) Uiso ? ? 1.00000 ? ?
H12aB .886(2) .422(3) .750(2) .027(13) Uiso ? ? 1.00000 ? ?
H13a .794(2) .510(3) .770(2) .028(14) Uiso ? ? 1.00000 ? ?
H14aA .817(2) .504(3) .874(3) .029(14) Uiso ? ? 1.00000 ? ?
H14aB .832(3) .430(3) .862(3) .046(17) Uiso ? ? 1.00000 ? ?
H14a'A .920(2) .482(2) .929(2) .021(12) Uiso ? ? 1.00000 ? ?
H14a'B .944(2) .461(2) .869(2) .018(12) Uiso ? ? 1.00000 ? ?
H13a' .9155(18) .582(2) .8870(19) .000(9) Uiso ? ? 1.00000 ? ?
H12a'A 1.005(2) .630(2) .907(2) .019(12) Uiso ? ? 1.00000 ? ?
H12a'B 1.023(2) .561(2) .929(2) .016(11) Uiso ? ? 1.00000 ? ?
H12bA .782(2) .537(3) .649(2) .025(13) Uiso ? ? 1.00000 ? ?
H12bB .821(2) .549(3) .594(2) .024(13) Uiso ? ? 1.00000 ? ?
H13b .825(2) .628(3) .678(2) .028(14) Uiso ? ? 1.00000 ? ?
H14bA .940(2) .612(2) .640(2) .020(12) Uiso ? ? 1.00000 ? ?
H14bB .888(2) .663(2) .612(2) .019(12) Uiso ? ? 1.00000 ? ?
H14b'A .973(2) .719(2) .682(2) .019(12) Uiso ? ? 1.00000 ? ?
H14b'B .905(2) .730(3) .708(2) .026(13) Uiso ? ? 1.00000 ? ?
H13b' .957(2) .685(2) .795(2) .018(12) Uiso ? ? 1.00000 ? ?
H12b'A 1.029(2) .609(3) .733(2) .027(13) Uiso ? ? 1.00000 ? ?
H12b'B 1.052(2) .667(2) .776(2) .022(13) Uiso ? ? 1.00000 ? ?
H12cA .939(2) .492(2) .609(2) .022(13) Uiso ? ? 1.00000 ? ?
H12cB .954(2) .505(2) .683(2) .016(11) Uiso ? ? 1.00000 ? ?
H14cA 1.051(2) .367(3) .644(2) .026(13) Uiso ? ? 1.00000 ? ?
H14cB 1.054(2) .446(2) .637(2) .012(11) Uiso ? ? 1.00000 ? ?
H14c'A 1.066(3) .387(3) .765(3) .034(15) Uiso ? ? 1.00000 ? ?
H14c'B 1.127(2) .396(3) .731(3) .030(14) Uiso ? ? 1.00000 ? ?
H12c'A 1.001(2) .494(2) .784(2) .018(12) Uiso ? ? 1.00000 ? ?
H12c'B 1.049(2) .476(2) .845(2) .019(12) Uiso ? ? 1.00000 ? ?
H10' 1.129(2) .565(2) .886(2) .011(11) Uiso ? ? 1.00000 ? ?
H101'A 1.157(2) .618(3) .775(3) .029(14) Uiso ? ? 1.00000 ? ?
H101'B 1.206(3) .583(3) .827(3) .036(15) Uiso ? ? 1.00000 ? ?
H104'A 1.172(2) .680(3) .879(2) .024(13) Uiso ? ? 1.00000 ? ?
H104'B 1.099(2) .692(2) .883(2) .015(11) Uiso ? ? 1.00000 ? ?
H152' 1.158(3) .710(3) 1.031(3) .035(15) Uiso ? ? 1.00000 ? ?
H20 .341(2) .415(2) .590(2) .011(10) Uiso ? ? 1.00000 ? ?
H201A .347(3) .314(3) .676(3) .035(15) Uiso ? ? 1.00000 ? ?
H201B .359(2) .315(3) .605(2) .023(13) Uiso ? ? 1.00000 ? ?
H204A .248(2) .351(2) .616(2) .022(13) Uiso ? ? 1.00000 ? ?
H204B .246(3) .411(3) .666(3) .034(15) Uiso ? ? 1.00000 ? ?
H252 .134(4) .470(4) .540(4) .08(2) Uiso ? ? 1.00000 ? ?
H22aA .326(2) .409(3) .746(2) .027(13) Uiso ? ? 1.00000 ? ?
H22aB .405(2) .423(2) .773(2) .017(12) Uiso ? ? 1.00000 ? ?
H23a .301(2) .510(2) .774(2) .004(10) Uiso ? ? 1.00000 ? ?
H24aA .313(2) .512(2) .879(2) .011(11) Uiso ? ? 1.00000 ? ?
H24aB .336(3) .439(3) .869(3) .034(15) Uiso ? ? 1.00000 ? ?
H24a'A .410(2) .500(2) .945(2) .015(11) Uiso ? ? 1.00000 ? ?
H24a'B .439(2) .474(2) .889(2) .017(12) Uiso ? ? 1.00000 ? ?
H23a' .412(2) .598(3) .895(2) .024(13) Uiso ? ? 1.00000 ? ?
H22a'A .505(3) .637(3) .900(3) .037(15) Uiso ? ? 1.00000 ? ?
H22a'B .519(2) .567(3) .929(2) .026(13) Uiso ? ? 1.00000 ? ?
H22bA .336(2) .532(2) .597(2) .021(12) Uiso ? ? 1.00000 ? ?
H22bB .289(2) .532(2) .652(2) .022(13) Uiso ? ? 1.00000 ? ?
H23b .338(2) .617(2) .679(2) .016(12) Uiso ? ? 1.00000 ? ?
H24bA .453(2) .596(2) .643(2) .021(12) Uiso ? ? 1.00000 ? ?
H24bB .403(2) .648(3) .612(2) .025(13) Uiso ? ? 1.00000 ? ?
H24b'A .488(2) .704(2) .685(2) .018(12) Uiso ? ? 1.00000 ? ?
H24b'B .421(2) .716(2) .704(2) .021(12) Uiso ? ? 1.00000 ? ?
H23b' .466(3) .680(3) .793(3) .037(15) Uiso ? ? 1.00000 ? ?
H22b'A .539(2) .594(2) .737(2) .019(12) Uiso ? ? 1.00000 ? ?
H22b'B .567(2) .652(2) .776(2) .019(12) Uiso ? ? 1.00000 ? ?
H22cA .445(2) .475(3) .622(2) .024(13) Uiso ? ? 1.00000 ? ?
H22cB .461(2) .494(2) .689(2) .019(12) Uiso ? ? 1.00000 ? ?
H24cA .561(2) .353(2) .664(2) .016(12) Uiso ? ? 1.00000 ? ?
H24cB .564(2) .426(2) .654(2) .017(12) Uiso ? ? 1.00000 ? ?
H24c'A .625(3) .381(3) .751(3) .045(17) Uiso ? ? 1.00000 ? ?
H24c'B .559(2) .376(2) .778(2) .022(13) Uiso ? ? 1.00000 ? ?
H22c'A .504(2) .487(3) .804(3) .028(14) Uiso ? ? 1.00000 ? ?
H22c'B .552(2) .474(2) .862(2) .021(12) Uiso ? ? 1.00000 ? ?
H20' .636(3) .557(3) .903(3) .036(15) Uiso ? ? 1.00000 ? ?
H201'A .665(2) .606(2) .781(2) .012(11) Uiso ? ? 1.00000 ? ?
H201'B .709(2) .568(2) .837(2) .021(12) Uiso ? ? 1.00000 ? ?
H204'A .610(3) .692(3) .872(3) .043(16) Uiso ? ? 1.00000 ? ?
H204'B .681(3) .669(3) .890(3) .030(14) Uiso ? ? 1.00000 ? ?
H252' .647(3) .722(3) 1.020(3) .06(2) Uiso ? ? 1.00000 ? ?
H01A .22889 .27964 .44380 .14444 Uiso ? ? 1.00000 ? ?
H01B .21596 .25194 .49591 .14400 Uiso ? ? 1.00000 ? ?
H02A .25840 .74026 .62644 .10307 Uiso ? ? 1.00000 ? ?
H02B .32381 .74766 .59664 .10300 Uiso ? ? 1.00000 ? ?
H03A .32026 .54954 .04448 .09879 Uiso ? ? 1.00000 ? ?
H03B .27318 .47488 .03668 .09900 Uiso ? ? 1.00000 ? ?
H04A .42685 .65270 .47847 .08561 Uiso ? ? 1.00000 ? ?
H04B .49146 .63121 .50518 .08560 Uiso ? ? 1.00000 ? ?
H05A .01950 .25156 .51579 .04110 Uiso ? ? 1.00000 ? ?
H05B .03314 .31192 .51115 .04110 Uiso ? ? 1.00000 ? ?
H06A .02677 .18765 .41825 .12000 Uiso ? ? 1.00000 ? ?
H06B -.02777 .18289 .40446 .12000 Uiso ? ? 1.00000 ? ?
H07A .37975 .82965 .52323 .13265 Uiso ? ? 1.00000 ? ?
H07B .37568 .84966 .50878 .13200 Uiso ? ? 1.00000 ? ?

loop_
_atom_site_aniso_label
_atom_site_aniso_U_11
_atom_site_aniso_U_22
_atom_site_aniso_U_33
_atom_site_aniso_U_12
_atom_site_aniso_U_13
_atom_site_aniso_U_23
Cu1 .0183(2) .0190(2) .0215(3) .0005(2) .00273(19) .0006(2)
Cu2 .0184(2) .0185(2) .0210(3) -.0011(2) .00320(19) -.0004(2)
N10 .0176(17) .0201(17) .0216(18) -.0013(15) .0004(14) -.0001(15)
C101 .025(2) .017(2) .028(2) -.0036(18) .0046(18) -.0019(17)
C102 .025(2) .022(2) .027(2) -.0022(19) .0046(19) .0001(18)
O102 .0249(18) .0218(17) .056(2) .0019(14) .0017(16) -.0028(16)
C104 .019(2) .031(2) .035(3) -.000(2) .0017(18) -.003(2)
C105 .026(2) .028(3) .040(3) .002(2) -.004(2) .001(2)
O151 .026(2) .066(3) .070(3) -.008(2) -.006(2) -.015(2)
O152 .039(2) .057(3) .037(2) -.001(2) .0003(17) -.013(2)
C11 .019(2) .019(2) .021(2) -.0005(17) .0016(16) -.0011(16)
C12a .024(2) .020(2) .024(2) .0012(18) .0038(18) -.0004(17)
N13a .0171(17) .0238(19) .0197(18) -.0010(15) .0030(14) -.0011(15)
C14a .025(2) .025(2) .021(2) -.0025(18) .0060(18) .0020(18)
C14a' .024(2) .026(2) .023(2) .0003(19) .0026(18) .0051(18)
N13a' .0183(18) .0229(19) .027(2) -.0004(15) .0078(15) -.0007(15)
C12a' .017(2) .025(2) .020(2) -.0010(18) .0003(16) -.0035(18)
C12b .023(2) .024(2) .025(2) .0020(18) -.0015(18) -.0004(18)
N13b .0185(17) .0187(18) .027(2) .0036(14) .0012(15) -.0002(15)
C14b .028(2) .022(2) .024(2) .0011(19) .0024(19) .0066(18)
C14b' .026(2) .021(2) .033(3) .0022(19) .004(2) .0072(19)
N13b' .0228(19) .0192(18) .0233(19) .0016(15) .0022(15) -.0009(15)
C12b' .019(2) .026(2) .024(2) -.0002(18) .0031(17) .0012(18)
C12c .020(2) .017(2) .024(2) -.0037(17) .0036(17) -.0004(17)
N13c .0162(16) .0197(18) .029(2) .0000(15) .0023(14) -.0020(16)
C14c .018(2) .027(2) .027(2) -.0003(18) .0057(17) -.0073(19)
C14c' .022(2) .022(2) .033(2) .0032(19) .0029(18) -.006(2)
N13c' .0203(18) .0226(19) .026(2) .0004(15) .0033(15) -.0076(15)
C12c' .017(2) .022(2) .024(2) -.0006(17) .0039(17) -.0004(17)
C11' .0146(18) .019(2) .022(2) -.0001(16) .0016(15) -.0005(17)
N10' .0169(16) .0168(17) .0205(17) -.0009(14) -.0007(13) -.0008(14)
C101' .020(2) .028(2) .028(2) -.004(2) .0067(17) -.006(2)
C102' .018(2) .028(2) .024(2) .0008(18) .0007(17) -.0040(18)
O102' .0214(17) .043(2) .038(2) -.0018(15) .0092(15) -.0143(17)
C104' .024(2) .020(2) .025(2) -.0013(18) .0010(18) -.0027(17)
C105' .030(2) .030(2) .029(3) -.009(2) .006(2) -.005(2)
O151' .071(3) .036(2) .029(2) -.016(2) .0002(19) .0035(16)
O152' .088(3) .036(2) .026(2) -.018(2) .011(2) -.0125(16)
N20 .0198(17) .0178(17) .0192(17) .0000(14) .0027(14) -.0001(14)
C201 .022(2) .017(2) .032(2) .0017(17) .0022(18) -.0015(18)
C202 .020(2) .025(2) .027(2) .0009(18) .0039(18) -.0022(18)
O202 .0270(18) .0188(16) .062(3) .0047(14) .0031(17) -.0009(17)
C204 .018(2) .024(2) .033(3) -.0020(18) .0011(18) -.0004(19)
C205 .021(2) .033(3) .031(3) .001(2) -.0004(19) -.005(2)
O251 .0288(19) .059(3) .030(2) -.0008(18) .0041(15) .0070(18)
O252 .0217(18) .071(3) .057(3) .0056(19) .0056(17) .027(2)
C21 .020(2) .016(2) .021(2) -.0021(16) .0023(17) -.0034(16)
C22a .026(2) .017(2) .024(2) -.0008(18) .0022(18) .0002(17)
N23a .0171(17) .0231(18) .0212(18) .0011(15) .0044(14) -.0018(15)
C24a .022(2) .030(2) .024(2) -.0011(19) .0080(18) .0029(19)
C24a' .024(2) .028(2) .022(2) -.0021(19) .0057(18) .0047(18)
N23a' .0194(18) .0231(19) .0233(19) -.0003(15) .0046(15) -.0030(15)
C22a' .022(2) .026(2) .021(2) .0000(19) .0036(17) .0000(18)
C22b .023(2) .019(2) .024(2) .0009(17) .0015(17) -.0033(17)
N23b .0186(17) .0157(17) .027(2) .0015(14) .0054(14) -.0000(15)
C24b .024(2) .022(2) .023(2) -.0004(18) .0030(18) .0049(17)
C24b' .027(2) .018(2) .030(2) -.0039(18) .000(2) .0055(18)
N23b' .0219(18) .0190(18) .0226(19) -.0017(15) .0030(15) -.0010(15)
C22b' .020(2) .026(2) .026(2) -.0011(18) .0044(18) -.0004(18)
C22c .024(2) .019(2) .024(2) -.0021(18) .0009(18) -.0016(17)
N23c .0178(18) .0188(18) .033(2) .0017(14) .0032(16) -.0028(15)
C24c .019(2) .024(2) .032(3) -.0003(18) .0062(18) -.0050(19)
C24c' .019(2) .023(2) .036(3) .0007(18) .0030(19) -.004(2)
N23c' .0161(17) .024(2) .030(2) -.0011(15) .0045(15) -.0056(16)
C22c' .016(2) .023(2) .026(2) -.0033(17) .0022(17) -.0017(18)
C21' .0150(19) .022(2) .022(2) -.0053(16) .0030(16) -.0019(17)
N20' .0171(16) .0196(17) .0235(18) -.0020(15) .0000(14) -.0012(15)
C201' .016(2) .031(2) .029(2) -.0034(18) .0046(18) -.002(2)
C202' .017(2) .030(2) .026(2) -.0007(18) -.0014(18) .0024(19)
O202' .0206(16) .043(2) .040(2) -.0010(15) .0094(15) -.0112(17)
C204' .026(2) .021(2) .029(2) -.0090(18) .0020(19) -.0020(18)
C205' .028(2) .028(2) .031(3) -.006(2) -.001(2) -.004(2)
O251' .056(3) .039(2) .0265(19) -.0129(19) .0000(17) .0046(16)
O252' .063(3) .037(2) .033(2) -.015(2) .0103(19) -.0103(17)
Cl1 .0257(6) .0258(6) .0380(7) .0001(5) .0073(5) -.0050(5)
O11 .0229(17) .0241(17) .047(2) .0018(14) .0049(15) -.0116(15)
O12 .0307(19) .0283(18) .041(2) .0056(15) .0155(16) -.0025(16)
O13 .076(3) .031(2) .051(3) -.003(2) .025(2) .0093(19)
O14 .0229(18) .053(3) .060(3) .0015(18) -.0015(17) -.026(2)
Cl2 .0295(6) .0308(6) .0608(9) -.0046(5) .0193(6) -.0124(6)
O21 .0278(19) .031(2) .063(3) -.0013(16) .0115(18) -.0172(18)
O22 .032(2) .056(3) .049(2) -.0016(19) .0171(18) -.014(2)
O23 .091(4) .038(2) .073(3) -.004(3) .036(3) .013(2)
O24 .027(2) .061(3) .106(4) -.015(2) .019(2) -.042(3)
Cl3 .0864(12) .0314(7) .0277(7) -.0056(7) .0107(7) -.0027(5)
O31 .070(3) .051(3) .036(2) .015(2) .017(2) .014(2)
O32 .043(3) .095(4) .058(3) -.001(3) -.002(2) .002(3)
O33 .293(11) .046(3) .065(4) -.072(5) .049(5) -.015(3)
O34 .092(4) .076(3) .025(2) .032(3) .003(2) -.003(2)
Cl4 .0549(10) .0633(11) .0693(11) .0191(8) .0279(9) .0272(9)
O41 .112(6) .049(4) .188(8) .007(4) .029(5) -.001(4)
O42 .067(3) .076(3) .053(3) .019(3) .031(2) .018(2)
O43 .064(3) .129(5) .088(4) .036(4) .050(3) .040(4)
O44 .080(4) .134(6) .057(3) .047(4) -.005(3) .022(3)
Cl5 .0791(11) .0371(8) .0392(8) -.0132(8) .0028(7) -.0022(6)
O51 .112(4) .058(3) .043(3) -.015(3) -.019(3) -.007(2)
O52 .167(6) .059(3) .050(3) -.041(4) -.004(4) .017(3)
O53 .061(3) .054(3) .062(3) -.022(2) .019(2) -.024(2)
O54 .076(4) .057(3) .069(3) .011(3) .021(3) .006(3)
Cl6 .0598(10) .0480(9) .0513(9) -.0035(8) .0062(8) .0024(7)
O61 .084(4) .065(3) .057(3) .001(3) .016(3) -.020(3)
O62 .059(3) .068(3) .064(3) .004(3) .004(2) .001(3)
O63 .106(4) .043(3) .057(3) .009(3) .014(3) .012(2)
O64 .063(3) .094(4) .078(4) -.031(3) .011(3) .024(3)
Cl7 .0478(9) .1092(16) .0449(9) .0241(10) .0135(7) .0387(10)
O71 .064(3) .100(4) .035(2) .033(3) .005(2) .026(3)
O72 .059(5) .075(5) .045(4) .040(4) .017(3) .020(4)
O73 .078(6) .102(7) .071(6) -.010(5) .040(5) .027(5)
O74 .083(6) .117(8) .031(4) .058(6) -.002(4) -.015(4)
O72' .058(8) .131(13) .076(9) .068(9) .003(7) -.059(9)
O73' .068(8) .075(9) .035(6) .004(7) .022(6) .019(6)
O74' .062(8) .047(7) .099(11) -.016(6) -.003(7) .020(7)
Cl8 .0720(10) .0315(7) .0318(7) -.0036(7) .0077(6) .0020(6)
O81 .041(2) .050(2) .033(2) .0006(19) .0093(17) .0070(18)
O82 .072(5) .027(3) .047(4) -.015(3) .017(3) .005(3)
O83 .065(4) .043(3) .029(3) .002(3) .018(3) .010(3)
O84 .041(3) .052(4) .060(4) .017(3) -.017(3) -.012(3)
O82' .060(9) .086(11) .052(8) .002(8) .000(7) -.040(8)
O83' .087(10) .043(7) .087(11) .000(7) .078(9) .027(7)
O84' .105(12) .044(8) .046(8) .035(8) .035(8) .029(6)
O01 .057(3) .063(3) .063(3) .006(2) .005(2) .014(3)
O02 .049(3) .053(3) .043(2) .016(2) .001(2) -.011(2)
O03 .068(3) .059(3) .068(3) .016(3) -.006(3) .015(3)
O04 .036(2) .065(3) .051(3) .002(2) .0062(19) -.001(2)
O05 .075(3) .053(3) .071(3) .022(3) .017(3) .011(3)
O06 .083(4) .081(4) .078(4) .011(3) -.021(3) .004(3)
O07 .136(7) .160(8) .163(8) .054(6) -.052(6) -.073(7)

loop_
_atom_type_symbol
_atom_type_description
_atom_type_oxidation_number
_atom_type_number_in_cell
_atom_type_scat_dispersion_real
_atom_type_scat_dispersion_imag
_atom_type_scat_source
C ? 0 176 .002 .002 'Int Tables Vol IV Tables 2.2B and 2.3.1'
H ? 0 376 0 0 'Int Tables Vol IV Tables 2.2B and 2.3.1'
Cl ? 0 32 .132 .159 'Int Tables Vol IV Tables 2.2B and 2.3.1'
Cu ? 0 8 .263 1.266 'Int Tables Vol IV Tables 2.2B and 2.3.1'
N ? 0 64 .004 .003 'Int Tables Vol IV Tables 2.2B and 2.3.1'
O ? 0 204 .008 .006 'Int Tables Vol IV Tables 2.2B and 2.3.1'

loop_
_diffrn_attenuator_code
_diffrn_attenuator_scale
? ?

loop_
_geom_angle_atom_site_label_1
_geom_angle_atom_site_label_2
_geom_angle_atom_site_label_3
_geom_angle_site_symmetry_1
_geom_angle_site_symmetry_2
_geom_angle_site_symmetry_3
_geom_angle
_geom_angle_publ_flag
N13a Cu1 N13a' . . . 87.30(14) ?
N13a Cu1 N13b . . . 91.90(15) ?
N13a Cu1 N13b' . . . 166.35(16) ?
N13a Cu1 O11 . . . 92.12(14) ?
N13a Cu1 H13a' . . . 89.4(10) ?
N13a' Cu1 N13b . . . 172.45(16) ?
N13a' Cu1 N13b' . . . 92.00(15) ?
N13a' Cu1 O11 . . . 92.05(14) ?
N13a' Cu1 H13a' . . . 15.5(10) ?
N13b Cu1 N13b' . . . 87.01(15) ?
N13b Cu1 O11 . . . 95.47(14) ?
N13b Cu1 H13a' . . . 172.0(10) ?
N13b' Cu1 O11 . . . 101.53(14) ?
N13b' Cu1 H13a' . . . 93.5(10) ?
O11 Cu1 H13a' . . . 76.6(10) ?
N23a Cu2 N23a' . . . 87.93(15) ?
N23a Cu2 N23b . . . 92.25(14) ?
N23a Cu2 N23b' . . . 164.00(16) ?
N23a Cu2 O21 . . . 91.05(14) ?
N23a' Cu2 N23b . . . 171.99(16) ?
N23a' Cu2 N23b' . . . 90.99(15) ?
N23a' Cu2 O21 . . . 97.92(15) ?
N23b Cu2 N23b' . . . 86.64(15) ?
N23b Cu2 O21 . . . 90.08(15) ?
N23b' Cu2 O21 . . . 104.91(15) ?
C101 N10 C104 . . . 110.4(3) ?
C101 N10 C11 . . . 110.4(3) ?
C101 N10 H10 . . . 105(4) ?
C104 N10 C11 . . . 115.7(3) ?
C104 N10 H10 . . . 111(4) ?
C11 N10 H10 . . . 104(4) ?
N10 C101 C102 . . . 117.0(4) ?
N10 C101 H101A . . . 108(3) ?
N10 C101 H101B . . . 112(3) ?
C102 C101 H101A . . . 110(3) ?
C102 C101 H101B . . . 105(3) ?
H101A C101 H101B . . . 103(4) ?
C101 C102 O102 . . . 117.3(4) ?
C101 C102 N13c . . . 119.1(4) ?
O102 C102 N13c . . . 123.6(4) ?
N10 C104 C105 . . . 114.3(4) ?
N10 C104 H104A . . . 111(3) ?
N10 C104 H104B . . . 111(3) ?
C105 C104 H104A . . . 109(3) ?
C105 C104 H104B . . . 106(3) ?
H104A C104 H104B . . . 105(5) ?
C104 C105 O151 . . . 119.9(5) ?
C104 C105 O152 . . . 114.5(4) ?
O151 C105 O152 . . . 125.6(5) ?
C105 O152 H152 . . . 115(5) ?
N10 C11 C12a . . . 108.6(3) ?
N10 C11 C12b . . . 106.5(3) ?
N10 C11 C12c . . . 104.2(3) ?
C12a C11 C12b . . . 114.9(4) ?
C12a C11 C12c . . . 111.9(3) ?
C12b C11 C12c . . . 110.0(4) ?
C11 C12a N13a . . . 113.6(4) ?
C11 C12a H12aA . . . 109(3) ?
C11 C12a H12aB . . . 108(3) ?
N13a C12a H12aA . . . 108(3) ?
N13a C12a H12aB . . . 109(3) ?
H12aA C12a H12aB . . . 108(4) ?
Cu1 N13a C12a . . . 116.6(3) ?
Cu1 N13a C14a . . . 106.8(3) ?
Cu1 N13a H13a . . . 108(3) ?
C12a N13a C14a . . . 112.7(3) ?
C12a N13a H13a . . . 106(3) ?
C14a N13a H13a . . . 106(3) ?
N13a C14a C14a' . . . 109.8(4) ?
N13a C14a H14aA . . . 105(3) ?
N13a C14a H14aB . . . 116(3) ?
C14a' C14a H14aA . . . 108(3) ?
C14a' C14a H14aB . . . 110(3) ?
H14aA C14a H14aB . . . 107(5) ?
C14a C14a' N13a' . . . 107.9(4) ?
C14a C14a' H14a'A . . . 110(3) ?
C14a C14a' H14a'B . . . 109(3) ?
N13a' C14a' H14a'A . . . 113(3) ?
N13a' C14a' H14a'B . . . 110(3) ?
H14a'A C14a' H14a'B . . . 106(4) ?
Cu1 N13a' C14a' . . . 108.0(3) ?
Cu1 N13a' C12a' . . . 117.4(3) ?
Cu1 N13a' H13a' . . . 98(3) ?
C14a' N13a' C12a' . . . 117.0(3) ?
C14a' N13a' H13a' . . . 107(4) ?
C12a' N13a' H13a' . . . 108(4) ?
N13a' C12a' C11' . . . 112.7(3) ?
N13a' C12a' H12a'A . . . 110(3) ?
N13a' C12a' H12a'B . . . 110(3) ?
C11' C12a' H12a'A . . . 110(3) ?
C11' C12a' H12a'B . . . 111(3) ?
H12a'A C12a' H12a'B . . . 103(4) ?
C11 C12b N13b . . . 115.3(3) ?
C11 C12b H12bA . . . 107(3) ?
C11 C12b H12bB . . . 112(3) ?
N13b C12b H12bA . . . 106(3) ?
N13b C12b H12bB . . . 110(3) ?
H12bA C12b H12bB . . . 105(4) ?
Cu1 N13b C12b . . . 116.6(3) ?
Cu1 N13b C14b . . . 107.8(3) ?
Cu1 N13b H13b . . . 106(4) ?
C12b N13b C14b . . . 116.3(4) ?
C12b N13b H13b . . . 105(4) ?
C14b N13b H13b . . . 104(4) ?
N13b C14b C14b' . . . 107.6(4) ?
N13b C14b H14bA . . . 109(3) ?
N13b C14b H14bB . . . 110(3) ?
C14b' C14b H14bA . . . 107(3) ?
C14b' C14b H14bB . . . 108(3) ?
H14bA C14b H14bB . . . 115(4) ?
C14b C14b' N13b' . . . 109.3(4) ?
C14b C14b' H14b'A . . . 110(3) ?
C14b C14b' H14b'B . . . 113(3) ?
N13b' C14b' H14b'A . . . 113(3) ?
N13b' C14b' H14b'B . . . 105(3) ?
H14b'A C14b' H14b'B . . . 106(4) ?
Cu1 N13b' C14b' . . . 107.1(3) ?
Cu1 N13b' C12b' . . . 113.3(3) ?
Cu1 N13b' H13b' . . . 106(4) ?
C14b' N13b' C12b' . . . 112.0(4) ?
C14b' N13b' H13b' . . . 111(3) ?
C12b' N13b' H13b' . . . 107(3) ?
N13b' C12b' C11' . . . 114.4(4) ?
N13b' C12b' H12b'A . . . 107(3) ?
N13b' C12b' H12b'B . . . 105(3) ?
C11' C12b' H12b'A . . . 108(3) ?
C11' C12b' H12b'B . . . 110(3) ?
H12b'A C12b' H12b'B . . . 112(5) ?
C11 C12c N13c . . . 114.1(4) ?
C11 C12c H12cA . . . 112(3) ?
C11 C12c H12cB . . . 107(3) ?
N13c C12c H12cA . . . 110(3) ?
N13c C12c H12cB . . . 108(3) ?
H12cA C12c H12cB . . . 107(4) ?
C102 N13c C12c . . . 121.5(3) ?
C102 N13c C14c . . . 117.6(4) ?
C12c N13c C14c . . . 117.3(3) ?
N13c C14c C14c' . . . 116.8(4) ?
N13c C14c H14cA . . . 103(3) ?
N13c C14c H14cB . . . 108(3) ?
C14c' C14c H14cA . . . 110(3) ?
C14c' C14c H14cB . . . 110(2) ?
H14cA C14c H14cB . . . 109(4) ?
C14c C14c' N13c' . . . 114.8(4) ?
C14c C14c' H14c'A . . . 112(3) ?
C14c C14c' H14c'B . . . 107(3) ?
N13c' C14c' H14c'A . . . 108(3) ?
N13c' C14c' H14c'B . . . 106(3) ?
H14c'A C14c' H14c'B . . . 109(5) ?
C14c' N13c' C12c' . . . 115.1(4) ?
C14c' N13c' C102' . . . 119.7(4) ?
C12c' N13c' C102' . . . 121.8(4) ?
N13c' C12c' C11' . . . 116.1(4) ?
N13c' C12c' H12c'A . . . 105(3) ?
N13c' C12c' H12c'B . . . 107(3) ?
C11' C12c' H12c'A . . . 109(3) ?
C11' C12c' H12c'B . . . 110(3) ?
H12c'A C12c' H12c'B . . . 108(4) ?
C12a' C11' C12b' . . . 115.4(4) ?
C12a' C11' C12c' . . . 107.6(4) ?
C12a' C11' N10' . . . 107.7(3) ?
C12b' C11' C12c' . . . 113.5(3) ?
C12b' C11' N10' . . . 107.3(3) ?
C12c' C11' N10' . . . 104.7(3) ?
C11' N10' C101' . . . 110.2(3) ?
C11' N10' C104' . . . 115.8(3) ?
C11' N10' H10' . . . 108(3) ?
C101' N10' C104' . . . 110.6(3) ?
C101' N10' H10' . . . 106(3) ?
C104' N10' H10' . . . 106(3) ?
N10' C101' C102' . . . 115.0(4) ?
N10' C101' H101'A . . . 110(3) ?
N10' C101' H101'B . . . 106(3) ?
C102' C101' H101'A . . . 109(3) ?
C102' C101' H101'B . . . 108(3) ?
H101'A C101' H101'B . . . 109(5) ?
N13c' C102' C101' . . . 118.4(4) ?
N13c' C102' O102' . . . 123.9(4) ?
C101' C102' O102' . . . 117.6(4) ?
N10' C104' C105' . . . 110.8(4) ?
N10' C104' H104'A . . . 108(3) ?
N10' C104' H104'B . . . 112(3) ?
C105' C104' H104'A . . . 111(3) ?
C105' C104' H104'B . . . 108(3) ?
H104'A C104' H104'B . . . 107(4) ?
C104' C105' O151' . . . 123.0(4) ?
C104' C105' O152' . . . 109.7(4) ?
O151' C105' O152' . . . 127.2(5) ?
C105' O152' H152' . . . 111(5) ?
C201 N20 C204 . . . 108.7(3) ?
C201 N20 C21 . . . 111.1(3) ?
C201 N20 H20 . . . 108(3) ?
C204 N20 C21 . . . 115.7(3) ?
C204 N20 H20 . . . 106(3) ?
C21 N20 H20 . . . 107(3) ?
N20 C201 C202 . . . 116.5(4) ?
N20 C201 H201A . . . 112(3) ?
N20 C201 H201B . . . 102(3) ?
C202 C201 H201A . . . 108(3) ?
C202 C201 H201B . . . 106(3) ?
H201A C201 H201B . . . 111(5) ?
C201 C202 O202 . . . 116.0(4) ?
C201 C202 N23c . . . 119.5(4) ?
O202 C202 N23c . . . 124.5(4) ?
N20 C204 C205 . . . 113.1(4) ?
N20 C204 H204A . . . 109(3) ?
N20 C204 H204B . . . 110(3) ?
C205 C204 H204A . . . 107(3) ?
C205 C204 H204B . . . 112(3) ?
H204A C204 H204B . . . 105(4) ?
C204 C205 O251 . . . 124.5(4) ?
C204 C205 O252 . . . 109.2(4) ?
O251 C205 O252 . . . 126.2(5) ?
C205 O252 H252 . . . 108(4) ?
N20 C21 C22a . . . 108.4(3) ?
N20 C21 C22b . . . 106.0(3) ?
N20 C21 C22c . . . 104.6(3) ?
C22a C21 C22b . . . 116.2(4) ?
C22a C21 C22c . . . 112.0(3) ?
C22b C21 C22c . . . 108.9(4) ?
C21 C22a N23a . . . 113.9(3) ?
C21 C22a H22aA . . . 108(3) ?
C21 C22a H22aB . . . 111(3) ?
N23a C22a H22aA . . . 106(3) ?
N23a C22a H22aB . . . 107(3) ?
H22aA C22a H22aB . . . 110(4) ?
Cu2 N23a C22a . . . 113.4(3) ?
Cu2 N23a C24a . . . 106.4(3) ?
Cu2 N23a H23a . . . 108(3) ?
C22a N23a C24a . . . 113.3(3) ?
C22a N23a H23a . . . 108(3) ?
C24a N23a H23a . . . 107(3) ?
N23a C24a C24a' . . . 110.6(4) ?
N23a C24a H24aA . . . 106(3) ?
N23a C24a H24aB . . . 111(3) ?
C24a' C24a H24aA . . . 110(3) ?
C24a' C24a H24aB . . . 107(3) ?
H24aA C24a H24aB . . . 112(4) ?
C24a C24a' N23a' . . . 109.3(4) ?
C24a C24a' H24a'A . . . 107(3) ?
C24a C24a' H24a'B . . . 110(3) ?
N23a' C24a' H24a'A . . . 111(3) ?
N23a' C24a' H24a'B . . . 108(3) ?
H24a'A C24a' H24a'B . . . 112(4) ?
Cu2 N23a' C24a' . . . 108.2(3) ?
Cu2 N23a' C22a' . . . 116.6(3) ?
Cu2 N23a' H23a' . . . 98(3) ?
C24a' N23a' C22a' . . . 116.6(3) ?
C24a' N23a' H23a' . . . 107(4) ?
C22a' N23a' H23a' . . . 109(3) ?
N23a' C22a' C21' . . . 114.3(3) ?
N23a' C22a' H22a'A . . . 102(3) ?
N23a' C22a' H22a'B . . . 107(4) ?
C21' C22a' H22a'A . . . 107(3) ?
C21' C22a' H22a'B . . . 109(4) ?
H22a'A C22a' H22a'B . . . 118(5) ?
C21 C22b N23b . . . 114.3(3) ?
C21 C22b H22bA . . . 107(3) ?
C21 C22b H22bB . . . 110(3) ?
N23b C22b H22bA . . . 113(3) ?
N23b C22b H22bB . . . 106(3) ?
H22bA C22b H22bB . . . 106(4) ?
Cu2 N23b C22b . . . 116.8(3) ?
Cu2 N23b C24b . . . 108.3(3) ?
Cu2 N23b H23b . . . 102(4) ?
C22b N23b C24b . . . 117.1(4) ?
C22b N23b H23b . . . 103(4) ?
C24b N23b H23b . . . 108(4) ?
N23b C24b C24b' . . . 107.7(4) ?
N23b C24b H24bA . . . 109(3) ?
N23b C24b H24bB . . . 108(3) ?
C24b' C24b H24bA . . . 109(3) ?
C24b' C24b H24bB . . . 110(3) ?
H24bA C24b H24bB . . . 113(4) ?
C24b C24b' N23b' . . . 109.3(4) ?
C24b C24b' H24b'A . . . 112(3) ?
C24b C24b' H24b'B . . . 111(3) ?
N23b' C24b' H24b'A . . . 110(3) ?
N23b' C24b' H24b'B . . . 105(3) ?
H24b'A C24b' H24b'B . . . 109(4) ?
Cu2 N23b' C24b' . . . 107.4(3) ?
Cu2 N23b' C22b' . . . 112.9(3) ?
Cu2 N23b' H23b' . . . 106(4) ?
C24b' N23b' C22b' . . . 111.4(4) ?
C24b' N23b' H23b' . . . 108(4) ?
C22b' N23b' H23b' . . . 111(4) ?
N23b' C22b' C21' . . . 114.5(4) ?
N23b' C22b' H22b'A . . . 110(3) ?
N23b' C22b' H22b'B . . . 111(3) ?
C21' C22b' H22b'A . . . 110(3) ?
C21' C22b' H22b'B . . . 109(3) ?
H22b'A C22b' H22b'B . . . 103(4) ?
C21 C22c N23c . . . 114.2(4) ?
C21 C22c H22cA . . . 110(3) ?
C21 C22c H22cB . . . 104(3) ?
N23c C22c H22cA . . . 110(4) ?
N23c C22c H22cB . . . 110(3) ?
H22cA C22c H22cB . . . 108(5) ?
C202 N23c C22c . . . 122.0(4) ?
C202 N23c C24c . . . 118.7(4) ?
C22c N23c C24c . . . 117.7(4) ?
N23c C24c C24c' . . . 115.8(4) ?
N23c C24c H24cA . . . 107(3) ?
N23c C24c H24cB . . . 110(3) ?
C24c' C24c H24cA . . . 106(3) ?
C24c' C24c H24cB . . . 111(3) ?
H24cA C24c H24cB . . . 107(4) ?
C24c C24c' N23c' . . . 115.6(4) ?
C24c C24c' H24c'A . . . 105(3) ?
C24c C24c' H24c'B . . . 106(3) ?
N23c' C24c' H24c'A . . . 108(4) ?
N23c' C24c' H24c'B . . . 110(3) ?
H24c'A C24c' H24c'B . . . 113(5) ?
C24c' N23c' C22c' . . . 117.1(4) ?
C24c' N23c' C202' . . . 118.6(4) ?
C22c' N23c' C202' . . . 121.9(4) ?
N23c' C22c' C21' . . . 114.8(4) ?
N23c' C22c' H22c'A . . . 109(3) ?
N23c' C22c' H22c'B . . . 111(3) ?
C21' C22c' H22c'A . . . 106(3) ?
C21' C22c' H22c'B . . . 108(3) ?
H22c'A C22c' H22c'B . . . 108(4) ?
C22a' C21' C22b' . . . 113.9(3) ?
C22a' C21' C22c' . . . 108.8(4) ?
C22a' C21' N20' . . . 108.1(3) ?
C22b' C21' C22c' . . . 114.0(4) ?
C22b' C21' N20' . . . 107.2(3) ?
C22c' C21' N20' . . . 104.2(3) ?
C21' N20' C201' . . . 109.8(3) ?
C21' N20' C204' . . . 115.8(3) ?
C21' N20' H20' . . . 111(3) ?
C201' N20' C204' . . . 108.9(3) ?
C201' N20' H20' . . . 106(4) ?
C204' N20' H20' . . . 106(3) ?
N20' C201' C202' . . . 115.4(4) ?
N20' C201' H201'A . . . 112(3) ?
N20' C201' H201'B . . . 107(3) ?
C202' C201' H201'A . . . 106(3) ?
C202' C201' H201'B . . . 107(3) ?
H201'A C201' H201'B . . . 109(4) ?
N23c' C202' C201' . . . 118.8(4) ?
N23c' C202' O202' . . . 123.5(4) ?
C201' C202' O202' . . . 117.7(4) ?
N20' C204' C205' . . . 111.8(4) ?
N20' C204' H204'A . . . 111(3) ?
N20' C204' H204'B . . . 110(3) ?
C205' C204' H204'A . . . 113(3) ?
C205' C204' H204'B . . . 105(3) ?
H204'A C204' H204'B . . . 106(5) ?
C204' C205' O251' . . . 123.8(5) ?
C204' C205' O252' . . . 109.4(4) ?
O251' C205' O252' . . . 126.8(5) ?
C205' O252' H252' . . . 102(7) ?
O11 Cl1 O12 . . . 112.3(2) ?
O11 Cl1 O13 . . . 107.0(2) ?
O11 Cl1 O14 . . . 110.9(2) ?
O12 Cl1 O13 . . . 107.6(2) ?
O12 Cl1 O14 . . . 113.5(2) ?
O13 Cl1 O14 . . . 105.0(3) ?
Cu1 O11 Cl1 . . . 121.1(2) ?
O21 Cl2 O22 . . . 111.7(2) ?
O21 Cl2 O23 . . . 105.9(2) ?
O21 Cl2 O24 . . . 112.0(3) ?
O22 Cl2 O23 . . . 105.4(3) ?
O22 Cl2 O24 . . . 114.9(3) ?
O23 Cl2 O24 . . . 106.2(3) ?
Cu2 O21 Cl2 . . . 122.2(2) ?
O31 Cl3 O32 . . . 109.6(3) ?
O31 Cl3 O33 . . . 109.2(4) ?
O31 Cl3 O34 . . . 110.1(3) ?
O32 Cl3 O33 . . . 110.9(4) ?
O32 Cl3 O34 . . . 110.4(3) ?
O33 Cl3 O34 . . . 106.6(3) ?
O41 Cl4 O42 . . . 109.9(4) ?
O41 Cl4 O43 . . . 113.7(4) ?
O41 Cl4 O44 . . . 105.1(4) ?
O42 Cl4 O43 . . . 109.7(4) ?
O42 Cl4 O44 . . . 111.7(3) ?
O43 Cl4 O44 . . . 106.6(3) ?
O51 Cl5 O52 . . . 108.8(3) ?
O51 Cl5 O53 . . . 113.8(3) ?
O51 Cl5 O54 . . . 112.1(3) ?
O52 Cl5 O53 . . . 104.9(3) ?
O52 Cl5 O54 . . . 105.6(4) ?
O53 Cl5 O54 . . . 111.2(3) ?
O61 Cl6 O62 . . . 107.3(3) ?
O61 Cl6 O63 . . . 112.7(3) ?
O61 Cl6 O64 . . . 113.6(3) ?
O62 Cl6 O63 . . . 106.3(3) ?
O62 Cl6 O64 . . . 106.5(3) ?
O63 Cl6 O64 . . . 109.9(3) ?
Cl6 O64 H07A . . . 80.7(3) ?
O71 Cl7 O72 . . . 111.5(4) ?
O71 Cl7 O73 . . . 104.3(4) ?
O71 Cl7 O74 . . . 114.2(5) ?
O71 Cl7 O72' . . . 113.1(7) ?
O71 Cl7 O73' . . . 110.9(5) ?
O71 Cl7 O74' . . . 99.0(5) ?
O72 Cl7 O73 . . . 99.6(5) ?
O72 Cl7 O74 . . . 115.5(5) ?
O72 Cl7 O72' . . . 15.1(7) ?
O72 Cl7 O73' . . . 136.3(6) ?
O72 Cl7 O74' . . . 88.7(6) ?
O73 Cl7 O74 . . . 110.1(5) ?
O73 Cl7 O72' . . . 84.8(8) ?
O73 Cl7 O73' . . . 59.6(6) ?
O73 Cl7 O74' . . . 150.2(6) ?
O74 Cl7 O72' . . . 124.2(7) ?
O74 Cl7 O73' . . . 53.0(6) ?
O74 Cl7 O74' . . . 42.0(6) ?
O72' Cl7 O73' . . . 128.7(9) ?
O72' Cl7 O74' . . . 103.0(8) ?
O73' Cl7 O74' . . . 94.8(7) ?
Cl7 O72 O72' . . . 44(2) ?
Cl7 O73 O72' . . . 40.0(5) ?
Cl7 O73 O73' . . . 56.3(6) ?
O72' O73 O73' . . . 89.7(8) ?
Cl7 O74 O73' . . . 68.4(7) ?
Cl7 O74 O74' . . . 86.9(9) ?
O73' O74 O74' . . . 154.7(11) ?
Cl7 O72' O72 . . . 121(3) ?
Cl7 O72' O73 . . . 55.2(6) ?
O72 O72' O73 . . . 171(2) ?
Cl7 O73' O73 . . . 64.1(6) ?
Cl7 O73' O74 . . . 58.6(6) ?
O73 O73' O74 . . . 119.6(10) ?
Cl7 O74' O74 . . . 51.1(6) ?
O81 Cl8 O82 . . . 114.0(3) ?
O81 Cl8 O83 . . . 114.3(3) ?
O81 Cl8 O84 . . . 108.8(3) ?
O81 Cl8 O82' . . . 87.5(5) ?
O81 Cl8 O83' . . . 118.4(7) ?
O81 Cl8 O84' . . . 100.0(6) ?
O82 Cl8 O83 . . . 109.1(4) ?
O82 Cl8 O84 . . . 102.4(4) ?
O82 Cl8 O82' . . . 56.9(6) ?
O82 Cl8 O83' . . . 122.8(7) ?
O82 Cl8 O84' . . . 47.3(6) ?
O83 Cl8 O84 . . . 107.5(4) ?
O83 Cl8 O82' . . . 77.0(6) ?
O83 Cl8 O83' . . . 27.0(7) ?
O83 Cl8 O84' . . . 145.2(7) ?
O84 Cl8 O82' . . . 158.3(6) ?
O84 Cl8 O83' . . . 81.4(7) ?
O84 Cl8 O84' . . . 64.3(7) ?
O82' Cl8 O83' . . . 103.8(8) ?
O82' Cl8 O84' . . . 99.6(8) ?
O83' Cl8 O84' . . . 135.3(10) ?
Cl8 O82 O82' . . . 68.7(6) ?
Cl8 O82 O84' . . . 61.0(7) ?
O82' O82 O84' . . . 122.4(10) ?
Cl8 O83 O83' . . . 54.2(14) ?
Cl8 O84 O83' . . . 41.3(5) ?
Cl8 O84 O84' . . . 53.0(5) ?
O83' O84 O84' . . . 90.4(7) ?
Cl8 O82' O82 . . . 54.4(5) ?
Cl8 O83' O83 . . . 98.8(17) ?
Cl8 O83' O84 . . . 57.4(6) ?
O83 O83' O84 . . . 152.4(17) ?
Cl8 O84' O82 . . . 71.8(7) ?
Cl8 O84' O84 . . . 62.7(6) ?
O82 O84' O84 . . . 120.4(12) ?
H01A O01 H01B . . . 97.4(5) ?
H02A O02 H02B . . . 109.2(4) ?
H03A O03 H03B . . . 140.9(6) ?
H04A O04 H04B . . . 115.1(5) ?
H05A O05 H05B . . . 89.9(5) ?
H06A O06 H06B . . . 70.0(4) ?
Cu1 H13a' N13a' . . . 67(3) ?
O64 H07A H07B . . . 154.6(2) ?
O07 H07B H07A . . . 126.5(4) ?

loop_
_geom_bond_atom_site_label_1
_geom_bond_atom_site_label_2
_geom_bond_site_symmetry_1
_geom_bond_site_symmetry_2
_geom_bond_distance
_geom_bond_publ_flag
Cu1 N13a . . 1.988(4) ?
Cu1 N13a' . . 2.004(4) ?
Cu1 N13b . . 2.001(4) ?
Cu1 N13b' . . 1.997(4) ?
Cu1 O11 . . 2.250(4) ?
Cu1 H13a' . . 2.16(4) ?
Cu2 N23a . . 1.997(4) ?
Cu2 N23a' . . 2.000(4) ?
Cu2 N23b . . 2.000(4) ?
Cu2 N23b' . . 1.986(4) ?
Cu2 O21 . . 2.222(4) ?
N10 C101 . . 1.515(6) ?
N10 C104 . . 1.518(6) ?
N10 C11 . . 1.540(5) ?
N10 H10 . . .77(6) ?
C101 C102 . . 1.520(6) ?
C101 H101A . . .88(5) ?
C101 H101B . . .90(5) ?
C102 O102 . . 1.218(6) ?
C102 N13c . . 1.355(6) ?
C104 C105 . . 1.515(7) ?
C104 H104A . . .89(5) ?
C104 H104B . . .91(5) ?
C105 O151 . . 1.199(6) ?
C105 O152 . . 1.289(7) ?
O152 H152 . . .84(7) ?
C11 C12a . . 1.555(6) ?
C11 C12b . . 1.542(6) ?
C11 C12c . . 1.538(6) ?
C12a N13a . . 1.481(6) ?
C12a H12aA . . .91(4) ?
C12a H12aB . . .88(5) ?
N13a C14a . . 1.505(6) ?
N13a H13a . . .85(5) ?
C14a C14a' . . 1.512(6) ?
C14a H14aA . . .90(5) ?
C14a H14aB . . .97(6) ?
C14a' N13a' . . 1.493(6) ?
C14a' H14a'A . . .85(5) ?
C14a' H14a'B . . .92(5) ?
N13a' C12a' . . 1.486(5) ?
N13a' H13a' . . .59(4) ?
C12a' C11' . . 1.553(6) ?
C12a' H12a'A . . .90(5) ?
C12a' H12a'B . . .94(4) ?
C12b N13b . . 1.485(6) ?
C12b H12bA . . .90(5) ?
C12b H12bB . . .91(5) ?
N13b C14b . . 1.496(6) ?
N13b H13b . . .76(5) ?
C14b C14b' . . 1.515(6) ?
C14b H14bA . . .92(5) ?
C14b H14bB . . .84(4) ?
C14b' N13b' . . 1.502(6) ?
C14b' H14b'A . . .97(5) ?
C14b' H14b'B . . .96(5) ?
N13b' C12b' . . 1.481(6) ?
N13b' H13b' . . .76(5) ?
C12b' C11' . . 1.558(6) ?
C12b' H12b'A . . .87(5) ?
C12b' H12b'B . . .85(5) ?
C12c N13c . . 1.463(6) ?
C12c H12cA . . .92(5) ?
C12c H12cB . . .92(4) ?
N13c C14c . . 1.477(5) ?
C14c C14c' . . 1.522(6) ?
C14c H14cA . . .93(5) ?
C14c H14cB . . .94(4) ?
C14c' N13c' . . 1.476(6) ?
C14c' H14c'A . . .88(5) ?
C14c' H14c'B . . .96(5) ?
N13c' C12c' . . 1.464(6) ?
N13c' C102' . . 1.343(6) ?
C12c' C11' . . 1.526(6) ?
C12c' H12c'A . . .93(4) ?
C12c' H12c'B . . .88(5) ?
C11' N10' . . 1.522(5) ?
N10' C101' . . 1.502(6) ?
N10' C104' . . 1.495(6) ?
N10' H10' . . .77(4) ?
C101' C102' . . 1.508(7) ?
C101' H101'A . . .89(5) ?
C101' H101'B . . .94(5) ?
C102' O102' . . 1.229(6) ?
C104' C105' . . 1.505(7) ?
C104' H104'A . . .96(5) ?
C104' H104'B . . .90(4) ?
C105' O151' . . 1.199(6) ?
C105' O152' . . 1.307(6) ?
O152' H152' . . .62(5) ?
N20 C201 . . 1.506(5) ?
N20 C204 . . 1.508(6) ?
N20 C21 . . 1.528(5) ?
N20 H20 . . .72(4) ?
C201 C202 . . 1.510(6) ?
C201 H201A . . .93(6) ?
C201 H201B . . .83(5) ?
C202 O202 . . 1.227(6) ?
C202 N23c . . 1.341(6) ?
C204 C205 . . 1.501(7) ?
C204 H204A . . .95(5) ?
C204 H204B . . .98(5) ?
C205 O251 . . 1.205(6) ?
C205 O252 . . 1.308(6) ?
O252 H252 . . .97(7) ?
C21 C22a . . 1.558(6) ?
C21 C22b . . 1.549(6) ?
C21 C22c . . 1.537(6) ?
C22a N23a . . 1.475(6) ?
C22a H22aA . . .93(5) ?
C22a H22aB . . 1.04(4) ?
N23a C24a . . 1.505(6) ?
N23a H23a . . .81(4) ?
C24a C24a' . . 1.513(6) ?
C24a H24aA . . .91(4) ?
C24a H24aB . . .90(5) ?
C24a' N23a' . . 1.493(6) ?
C24a' H24a'A . . .93(4) ?
C24a' H24a'B . . .77(5) ?
N23a' C22a' . . 1.487(6) ?
N23a' H23a' . . .79(5) ?
C22a' C21' . . 1.545(6) ?
C22a' H22a'A . . .94(5) ?
C22a' H22a'B . . .79(5) ?
C22b N23b . . 1.483(6) ?
C22b H22bA . . .96(5) ?
C22b H22bB . . .95(5) ?
N23b C24b . . 1.488(6) ?
N23b H23b . . .70(5) ?
C24b C24b' . . 1.510(6) ?
C24b H24bA . . .94(5) ?
C24b H24bB . . .85(5) ?
C24b' N23b' . . 1.489(6) ?
C24b' H24b'A . . .93(5) ?
C24b' H24b'B . . .87(5) ?
N23b' C22b' . . 1.476(6) ?
N23b' H23b' . . .74(5) ?
C22b' C21' . . 1.555(6) ?
C22b' H22b'A . . .91(5) ?
C22b' H22b'B . . .91(5) ?
C22c N23c . . 1.452(6) ?
C22c H22cA . . .79(5) ?
C22c H22cB . . .90(4) ?
N23c C24c . . 1.480(6) ?
C24c C24c' . . 1.520(7) ?
C24c H24cA . . .90(5) ?
C24c H24cB . . .87(5) ?
C24c' N23c' . . 1.478(6) ?
C24c' H24c'A . . .91(6) ?
C24c' H24c'B . . .89(5) ?
N23c' C22c' . . 1.457(6) ?
N23c' C202' . . 1.344(6) ?
C22c' C21' . . 1.527(6) ?
C22c' H22c'A . . .92(5) ?
C22c' H22c'B . . .84(5) ?
C21' N20' . . 1.527(5) ?
N20' C201' . . 1.500(6) ?
N20' C204' . . 1.500(6) ?
N20' H20' . . .90(5) ?
C201' C202' . . 1.513(7) ?
C201' H201'A . . .97(4) ?
C201' H201'B . . .89(4) ?
C202' O202' . . 1.232(6) ?
C204' C205' . . 1.503(7) ?
C204' H204'A . . .98(6) ?
C204' H204'B . . .90(5) ?
C205' O251' . . 1.195(6) ?
C205' O252' . . 1.316(6) ?
O252' H252' . . .54(7) ?
Cl1 O11 . . 1.464(4) ?
Cl1 O12 . . 1.445(4) ?
Cl1 O13 . . 1.545(4) ?
Cl1 O14 . . 1.455(4) ?
Cl2 O21 . . 1.463(4) ?
Cl2 O22 . . 1.445(5) ?
Cl2 O23 . . 1.563(5) ?
Cl2 O24 . . 1.442(4) ?
Cl3 O31 . . 1.467(5) ?
Cl3 O32 . . 1.467(5) ?
Cl3 O33 . . 1.466(6) ?
Cl3 O34 . . 1.454(4) ?
Cl4 O41 . . 1.474(7) ?
Cl4 O42 . . 1.426(5) ?
Cl4 O43 . . 1.457(6) ?
Cl4 O44 . . 1.509(6) ?
Cl5 O51 . . 1.435(5) ?
Cl5 O52 . . 1.550(6) ?
Cl5 O53 . . 1.442(5) ?
Cl5 O54 . . 1.461(6) ?
Cl6 O61 . . 1.477(6) ?
Cl6 O62 . . 1.637(5) ?
Cl6 O63 . . 1.447(5) ?
Cl6 O64 . . 1.471(6) ?
O64 H07A . . 1.490(5) ?
Cl7 O71 . . 1.469(5) ?
Cl7 O72 . . 1.538(8) ?
Cl7 O73 . . 1.584(10) ?
Cl7 O74 . . 1.345(8) ?
Cl7 O72' . . 1.242(15) ?
Cl7 O73' . . 1.466(12) ?
Cl7 O74' . . 1.724(13) ?
O72 O72' . . .469(16) ?
O73 O72' . . 1.922(17) ?
O73 O73' . . 1.520(15) ?
O74 O73' . . 1.259(16) ?
O74 O74' . . 1.155(17) ?
Cl8 O81 . . 1.470(4) ?
Cl8 O82 . . 1.509(6) ?
Cl8 O83 . . 1.476(6) ?
Cl8 O84 . . 1.546(6) ?
Cl8 O82' . . 1.727(14) ?
Cl8 O83' . . 1.211(16) ?
Cl8 O84' . . 1.389(13) ?
O82 O82' . . 1.553(16) ?
O82 O84' . . 1.167(14) ?
O83 O83' . . .678(15) ?
O84 O83' . . 1.816(16) ?
O84 O84' . . 1.568(17) ?
O01 H01A . . .888(5) ?
O01 H01B . . .729(5) ?
O02 H02A . . .898(4) ?
O02 H02B . . .966(4) ?
O03 H03A . . .876(5) ?
O03 H03B . . .947(5) ?
O04 H04A . . .828(4) ?
O04 H04B . . .830(4) ?
O05 H05A . . .913(5) ?
O05 H05B . . .783(5) ?
O06 H06A . . .958(6) ?
O06 H06B . . .957(5) ?
O07 H07B . . 1.269(9) ?
H07A H07B . . .480330(18) ?

loop_
_geom_contact_atom_site_label_1
_geom_contact_atom_site_label_2
_geom_contact_distance
_geom_contact_site_symmetry_1
_geom_contact_site_symmetry_2
_geom_contact_publ_flag
? ? ? ? ? ?

loop_
_geom_hbond_atom_site_label_D
_geom_hbond_atom_site_label_H
_geom_hbond_atom_site_label_A
_geom_hbond_site_symmetry_D
_geom_hbond_site_symmetry_H
_geom_hbond_site_symmetry_A
_geom_hbond_distance_DH
_geom_hbond_distance_HA
_geom_hbond_distance_DA
_geom_hbond_angle_DHA
_geom_hbond_publ_flag
? ? ? ? ? ? ? ? ? ? ?

loop_
_geom_torsion_atom_site_label_1
_geom_torsion_atom_site_label_2
_geom_torsion_atom_site_label_3
_geom_torsion_atom_site_label_4
_geom_torsion_site_symmetry_1
_geom_torsion_site_symmetry_2
_geom_torsion_site_symmetry_3
_geom_torsion_site_symmetry_4
_geom_torsion
_geom_torsion_publ_flag
? ? ? ? ? ? ? ? ? ?
